data_4030128
loop_
_publ_author_name
'Xu, Shibo'
'Li, Chunju'
'Jia, Xueshun'
'Li, Jian'

_publ_section_title
;
 AlCl3-promoted selective Michael addition with allenoate and
 methyleneindolinone: synthesis of spirocyclic oxindole by using allenoate
 as a four-carbon component building block.
;
_journal_issue 22
_journal_name_full 'The Journal of organic chemistry'
_journal_page_first 11161
_journal_page_last 11169
_journal_paper_doi 10.1021/jo502209f
_journal_volume 79
_journal_year 2014
_chemical_formula_sum 'C23 H21 Cl2 N O4'
_chemical_formula_weight 446.31
_chemical_name_systematic
; 
 ? 
;
_space_group_IT_number 2
_symmetry_cell_setting triclinic
_symmetry_space_group_name_Hall '-P 1'
_symmetry_space_group_name_H-M 'P -1'
_atom_sites_solution_hydrogens geom
_atom_sites_solution_primary direct
_atom_sites_solution_secondary difmap
_audit_creation_method SHELXL-97
_cell_angle_alpha 70.247(9)
_cell_angle_beta 68.697(8)
_cell_angle_gamma 71.843(8)
_cell_formula_units_Z 4
_cell_length_a 12.287(9)
_cell_length_b 14.357(11)
_cell_length_c 14.460(11)
_cell_measurement_reflns_used 3674
_cell_measurement_temperature 296(2)
_cell_measurement_theta_max 24.44
_cell_measurement_theta_min 2.46
_cell_volume 2184(3)
_computing_cell_refinement 'Bruker SAINT'
_computing_data_collection 'Bruker APEX2'
_computing_data_reduction 'Bruker SAINT'
_computing_molecular_graphics 'Bruker SHELXTL'
_computing_publication_material 'Bruker SHELXTL'
_computing_structure_refinement 'SHELXL-97 (Sheldrick, 2008)'
_computing_structure_solution 'SHELXS-97 (Sheldrick, 2008)'
_diffrn_ambient_temperature 296(2)
_diffrn_measured_fraction_theta_full 0.982
_diffrn_measured_fraction_theta_max 0.982
_diffrn_measurement_device_type 'Bruker APEX-II CCD'
_diffrn_measurement_method '\f and \w scans'
_diffrn_radiation_monochromator graphite
_diffrn_radiation_source 'fine-focus sealed tube'
_diffrn_radiation_type MoK\a
_diffrn_radiation_wavelength 0.71073
_diffrn_reflns_av_R_equivalents 0.0202
_diffrn_reflns_av_sigmaI/netI 0.0383
_diffrn_reflns_limit_h_max 14
_diffrn_reflns_limit_h_min -13
_diffrn_reflns_limit_k_max 17
_diffrn_reflns_limit_k_min -14
_diffrn_reflns_limit_l_max 15
_diffrn_reflns_limit_l_min -17
_diffrn_reflns_number 11398
_diffrn_reflns_theta_full 25.05
_diffrn_reflns_theta_max 25.05
_diffrn_reflns_theta_min 2.03
_exptl_absorpt_coefficient_mu 0.327
_exptl_absorpt_correction_T_max 0.9775
_exptl_absorpt_correction_T_min 0.9376
_exptl_absorpt_correction_type multi-scan
_exptl_absorpt_process_details sadabs
_exptl_crystal_density_diffrn 1.357
_exptl_crystal_density_method 'not measured'
_exptl_crystal_F_000 928
_exptl_crystal_size_max 0.20
_exptl_crystal_size_mid 0.18
_exptl_crystal_size_min 0.07
_refine_diff_density_max 0.907
_refine_diff_density_min -0.911
_refine_diff_density_rms 0.056
_refine_ls_extinction_coef 0.051(3)
_refine_ls_extinction_expression Fc^*^=kFc[1+0.001xFc^2^\l^3^/sin(2\q)]^-1/4^
_refine_ls_extinction_method SHELXL
_refine_ls_goodness_of_fit_ref 1.056
_refine_ls_hydrogen_treatment constr
_refine_ls_matrix_type full
_refine_ls_number_parameters 522
_refine_ls_number_reflns 7593
_refine_ls_number_restraints 2
_refine_ls_restrained_S_all 1.057
_refine_ls_R_factor_all 0.0919
_refine_ls_R_factor_gt 0.0701
_refine_ls_shift/su_max 0.000
_refine_ls_shift/su_mean 0.000
_refine_ls_structure_factor_coef Fsqd
_refine_ls_weighting_details 'calc w=1/[\s^2^(Fo^2^)+(0.0882P)^2^+2.2155P] where P=(Fo^2^+2Fc^2^)/3'
_refine_ls_weighting_scheme calc
_refine_ls_wR_factor_gt 0.1842
_refine_ls_wR_factor_ref 0.2048
_reflns_number_gt 5464
_reflns_number_total 7593
_reflns_threshold_expression >2sigma(I)
_cod_data_source_file jo502209f_si_004.cif
_cod_data_source_block 130911a_0m
_cod_depositor_comments
;
The following automatic conversions were performed:

'_symmetry_cell_setting' value 'Triclinic' changed to 'triclinic'
according to
/home/saulius/struct/COD-crude-data--automatic-downloads/rss-feeds/ACS/lib/dictionaries/cif_core.dic
dictionary named 'cif_core.dic' version 2.4.2 from 2011-04-26.

Automatic conversion script
Id: cif_fix_values 2827 2014-09-09 07:05:25Z andrius 

 Adding full bibliography for 4030127--4030129.cif.
;
_cod_original_sg_symbol_H-M P-1
_cod_database_code 4030128

loop_
_symmetry_equiv_pos_as_xyz
'x, y, z'
'-x, -y, -z'

loop_
_atom_site_label
_atom_site_type_symbol
_atom_site_fract_x
_atom_site_fract_y
_atom_site_fract_z
_atom_site_U_iso_or_equiv
_atom_site_adp_type
_atom_site_occupancy
_atom_site_symmetry_multiplicity
_atom_site_calc_flag
_atom_site_refinement_flags
C1 C 0.9256(3) 1.1267(3) 0.7803(3) 0.0584(10) Uani 1 1 d .
C2 C 0.9109(4) 1.1624(4) 0.8620(4) 0.0883(16) Uani 1 1 d .
H2 H 0.9384 1.2195 0.8522 0.106 Uiso 1 1 calc R
C3 C 0.8543(5) 1.1111(5) 0.9594(4) 0.0955(17) Uani 1 1 d .
H3 H 0.8440 1.1337 1.0158 0.115 Uiso 1 1 calc R
C4 C 0.8130(4) 1.0270(4) 0.9736(3) 0.0762(12) Uani 1 1 d .
C5 C 0.8251(3) 0.9917(3) 0.8910(3) 0.0572(9) Uani 1 1 d .
H5 H 0.7955 0.9357 0.9008 0.069 Uiso 1 1 calc R
C6 C 0.8825(3) 1.0426(3) 0.7941(3) 0.0485(8) Uani 1 1 d .
C7 C 0.9129(3) 1.0228(2) 0.6909(3) 0.0436(7) Uani 1 1 d .
C8 C 0.9744(3) 1.1105(3) 0.6185(3) 0.0506(8) Uani 1 1 d .
C9 C 1.0316(5) 1.2550(4) 0.6339(4) 0.0903(16) Uani 1 1 d .
H9A H 1.0780 1.2583 0.5637 0.135 Uiso 1 1 calc R
H9B H 1.0820 1.2516 0.6729 0.135 Uiso 1 1 calc R
H9C H 0.9682 1.3144 0.6372 0.135 Uiso 1 1 calc R
C10 C 0.8048(3) 1.0235(2) 0.6606(3) 0.0482(8) Uani 1 1 d .
H10A H 0.8344 1.0050 0.5958 0.058 Uiso 1 1 calc R
H10B H 0.7649 0.9712 0.7117 0.058 Uiso 1 1 calc R
C11 C 0.7128(3) 1.1221(3) 0.6499(3) 0.0535(9) Uani 1 1 d .
C12 C 0.6016(3) 1.1232(3) 0.6297(3) 0.0506(8) Uani 1 1 d .
C13 C 0.5727(4) 1.0363(3) 0.6346(4) 0.0769(13) Uani 1 1 d .
H13 H 0.6235 0.9739 0.6509 0.092 Uiso 1 1 calc R
C14 C 0.4684(4) 1.0412(4) 0.6154(5) 0.1011(19) Uani 1 1 d .
H14 H 0.4494 0.9819 0.6194 0.121 Uiso 1 1 calc R
C15 C 0.3932(4) 1.1322(4) 0.5907(4) 0.0866(15) Uani 1 1 d .
H15 H 0.3234 1.1345 0.5777 0.104 Uiso 1 1 calc R
C16 C 0.4198(4) 1.2192(3) 0.5849(4) 0.0747(12) Uani 1 1 d .
H16 H 0.3685 1.2813 0.5680 0.090 Uiso 1 1 calc R
C17 C 0.5241(3) 1.2150(3) 0.6044(3) 0.0647(10) Uani 1 1 d .
H17 H 0.5424 1.2748 0.6003 0.078 Uiso 1 1 calc R
C18 C 0.9985(3) 0.9179(2) 0.6822(3) 0.0482(8) Uani 1 1 d .
H18A H 0.9515 0.8662 0.7170 0.058 Uiso 1 1 calc R
H18B H 1.0295 0.9178 0.6103 0.058 Uiso 1 1 calc R
C19 C 1.1018(3) 0.8882(3) 0.7245(3) 0.0542(9) Uani 1 1 d .
C20 C 1.1177(3) 0.8170(3) 0.8079(3) 0.0613(10) Uani 1 1 d .
H20 H 1.1882 0.8071 0.8235 0.074 Uiso 1 1 calc R
C21 C 1.0335(6) 0.7522(4) 0.8784(4) 0.0969(8) Uani 1 1 d .
C22 C 0.9959(5) 0.6373(4) 1.0437(4) 0.0969(8) Uani 1 1 d D
H22A H 1.0416 0.5936 1.0907 0.116 Uiso 1 1 calc R
H22B H 0.9806 0.5957 1.0110 0.116 Uiso 1 1 calc R
C23 C 0.8777(6) 0.6960(6) 1.1015(6) 0.162(3) Uani 1 1 d D
H23A H 0.8939 0.7427 1.1266 0.244 Uiso 1 1 calc R
H23B H 0.8360 0.6493 1.1583 0.244 Uiso 1 1 calc R
H23C H 0.8292 0.7326 1.0560 0.244 Uiso 1 1 calc R
C24 C 0.3040(3) 0.5053(3) 0.1879(3) 0.0497(8) Uani 1 1 d .
C25 C 0.3450(4) 0.5797(3) 0.1024(3) 0.0678(11) Uani 1 1 d .
H25 H 0.3716 0.6309 0.1083 0.081 Uiso 1 1 calc R
C26 C 0.3453(4) 0.5760(3) 0.0086(4) 0.0776(12) Uani 1 1 d .
H26 H 0.3716 0.6256 -0.0499 0.093 Uiso 1 1 calc R
C27 C 0.3070(4) 0.4994(3) 0.0004(3) 0.0669(11) Uani 1 1 d .
C28 C 0.2665(3) 0.4242(3) 0.0854(3) 0.0539(9) Uani 1 1 d .
H28 H 0.2409 0.3728 0.0790 0.065 Uiso 1 1 calc R
C29 C 0.2654(3) 0.4278(2) 0.1795(3) 0.0451(8) Uani 1 1 d .
C30 C 0.2290(3) 0.3579(2) 0.2850(3) 0.0437(7) Uani 1 1 d .
C31 C 0.2473(3) 0.4108(3) 0.3529(3) 0.0501(8) Uani 1 1 d .
C32 C 0.3180(4) 0.5640(3) 0.3293(4) 0.0774(13) Uani 1 1 d .
H32A H 0.2944 0.5443 0.4029 0.116 Uiso 1 1 calc R
H32B H 0.2741 0.6311 0.3061 0.116 Uiso 1 1 calc R
H32C H 0.4021 0.5630 0.3040 0.116 Uiso 1 1 calc R
C33 C 0.0995(3) 0.3446(2) 0.3193(3) 0.0463(8) Uani 1 1 d .
H33A H 0.0912 0.3155 0.2712 0.056 Uiso 1 1 calc R
H33B H 0.0858 0.2962 0.3858 0.056 Uiso 1 1 calc R
C34 C 0.0024(3) 0.4406(3) 0.3272(3) 0.0505(8) Uani 1 1 d .
C35 C -0.1244(3) 0.4318(2) 0.3540(3) 0.0463(8) Uani 1 1 d .
C36 C -0.1547(3) 0.3412(3) 0.3709(3) 0.0635(10) Uani 1 1 d .
H36 H -0.0953 0.2823 0.3691 0.076 Uiso 1 1 calc R
C37 C -0.2723(3) 0.3371(3) 0.3903(4) 0.0720(12) Uani 1 1 d .
H37 H -0.2916 0.2758 0.4011 0.086 Uiso 1 1 calc R
C38 C -0.3605(3) 0.4240(3) 0.3937(3) 0.0664(11) Uani 1 1 d .
H38 H -0.4396 0.4217 0.4064 0.080 Uiso 1 1 calc R
C39 C -0.3322(4) 0.5128(3) 0.3787(4) 0.0737(12) Uani 1 1 d .
H39 H -0.3921 0.5713 0.3813 0.088 Uiso 1 1 calc R
C40 C -0.2152(3) 0.5177(3) 0.3595(3) 0.0657(11) Uani 1 1 d .
H40 H -0.1974 0.5792 0.3501 0.079 Uiso 1 1 calc R
C41 C 0.3078(3) 0.2486(2) 0.2957(3) 0.0520(8) Uani 1 1 d .
H41A H 0.2978 0.2165 0.3682 0.062 Uiso 1 1 calc R
H41B H 0.2774 0.2107 0.2699 0.062 Uiso 1 1 calc R
C42 C 0.4395(3) 0.2393(3) 0.2419(3) 0.0556(9) Uani 1 1 d .
C43 C 0.5009(5) 0.2062(4) 0.1596(4) 0.0840(7) Uani 1 1 d .
H43 H 0.5829 0.2030 0.1367 0.101 Uiso 1 1 calc R
C44 C 0.4505(5) 0.1736(4) 0.1002(4) 0.0840(7) Uani 1 1 d .
C45 C 0.4946(7) 0.1423(6) -0.0629(6) 0.133(2) Uani 1 1 d D
H45A H 0.4355 0.1011 -0.0241 0.160 Uiso 1 1 calc R
H45B H 0.5652 0.1020 -0.1006 0.160 Uiso 1 1 calc R
C46 C 0.4442(10) 0.2374(6) -0.1366(7) 0.185(4) Uani 1 1 d D
H46A H 0.3766 0.2779 -0.0980 0.277 Uiso 1 1 calc R
H46B H 0.4196 0.2178 -0.1820 0.277 Uiso 1 1 calc R
H46C H 0.5047 0.2761 -0.1761 0.277 Uiso 1 1 calc R
Cl1 Cl 0.74079(15) 0.96662(14) 1.09739(10) 0.1121(5) Uani 1 1 d .
Cl2 Cl 1.21487(10) 0.95333(10) 0.65198(12) 0.0988(5) Uani 1 1 d .
Cl3 Cl 0.30705(15) 0.50061(12) -0.12050(9) 0.1073(5) Uani 1 1 d .
Cl4 Cl 0.51726(10) 0.27743(9) 0.29708(10) 0.0801(4) Uani 1 1 d .
N1 N 0.9806(3) 1.1648(2) 0.6762(3) 0.0585(8) Uani 1 1 d .
N2 N 0.2930(3) 0.4937(2) 0.2911(2) 0.0529(7) Uani 1 1 d .
O1 O 1.0126(3) 1.1277(2) 0.5247(2) 0.0655(7) Uani 1 1 d .
O2 O 0.7288(3) 1.1984(2) 0.6572(3) 0.0838(10) Uani 1 1 d .
O3 O 0.9525(3) 0.7369(3) 0.8608(3) 0.0914(10) Uani 1 1 d .
O4 O 1.0610(3) 0.7110(3) 0.9677(3) 0.0969(8) Uani 1 1 d .
O5 O 0.2273(3) 0.3814(2) 0.4459(2) 0.0668(7) Uani 1 1 d .
O6 O 0.0271(2) 0.5214(2) 0.3098(3) 0.0776(9) Uani 1 1 d .
O7 O 0.3590(3) 0.1455(3) 0.1296(3) 0.0952(11) Uani 1 1 d .
O8 O 0.5251(3) 0.1791(3) 0.0059(3) 0.0840(7) Uani 1 1 d .

loop_
_atom_site_aniso_label
_atom_site_aniso_U_11
_atom_site_aniso_U_22
_atom_site_aniso_U_33
_atom_site_aniso_U_23
_atom_site_aniso_U_13
_atom_site_aniso_U_12
C1 0.049(2) 0.067(2) 0.075(3) -0.041(2) -0.0095(18) -0.0181(18)
C2 0.081(3) 0.114(4) 0.103(4) -0.072(3) -0.004(3) -0.044(3)
C3 0.091(3) 0.141(5) 0.086(4) -0.075(4) -0.002(3) -0.042(3)
C4 0.065(3) 0.105(4) 0.066(3) -0.044(3) -0.007(2) -0.018(2)
C5 0.050(2) 0.064(2) 0.063(2) -0.0287(19) -0.0102(17) -0.0123(18)
C6 0.0397(17) 0.053(2) 0.063(2) -0.0300(17) -0.0128(16) -0.0092(15)
C7 0.0427(17) 0.0411(17) 0.0560(19) -0.0201(15) -0.0142(15) -0.0123(14)
C8 0.0483(19) 0.047(2) 0.065(2) -0.0217(17) -0.0169(17) -0.0137(15)
C9 0.097(3) 0.074(3) 0.117(4) -0.040(3) -0.007(3) -0.051(3)
C10 0.0457(18) 0.0437(18) 0.066(2) -0.0202(16) -0.0218(16) -0.0109(15)
C11 0.053(2) 0.0408(19) 0.076(2) -0.0190(17) -0.0259(18) -0.0088(15)
C12 0.0481(19) 0.0443(19) 0.062(2) -0.0130(16) -0.0196(16) -0.0090(15)
C13 0.066(3) 0.048(2) 0.131(4) -0.009(2) -0.056(3) -0.0144(19)
C14 0.081(3) 0.064(3) 0.185(6) -0.012(3) -0.078(4) -0.024(2)
C15 0.064(3) 0.081(3) 0.127(4) -0.012(3) -0.054(3) -0.017(2)
C16 0.065(3) 0.062(3) 0.097(3) -0.017(2) -0.040(2) 0.002(2)
C17 0.060(2) 0.046(2) 0.092(3) -0.020(2) -0.032(2) -0.0026(18)
C18 0.0479(18) 0.0454(19) 0.061(2) -0.0240(16) -0.0182(16) -0.0088(15)
C19 0.0409(18) 0.054(2) 0.074(3) -0.0284(19) -0.0148(17) -0.0080(16)
C20 0.052(2) 0.068(2) 0.077(3) -0.026(2) -0.031(2) -0.0067(18)
C21 0.116(2) 0.0905(18) 0.0893(18) 0.0010(13) -0.0531(16) -0.0278(15)
C22 0.116(2) 0.0905(18) 0.0893(18) 0.0010(13) -0.0531(16) -0.0278(15)
C23 0.162(8) 0.179(8) 0.157(7) -0.009(6) -0.056(6) -0.077(7)
C24 0.0465(18) 0.0413(18) 0.064(2) -0.0073(16) -0.0218(16) -0.0130(15)
C25 0.069(3) 0.050(2) 0.085(3) 0.000(2) -0.026(2) -0.0286(19)
C26 0.086(3) 0.070(3) 0.066(3) 0.008(2) -0.019(2) -0.034(2)
C27 0.071(3) 0.070(3) 0.053(2) -0.0060(19) -0.0179(19) -0.018(2)
C28 0.055(2) 0.047(2) 0.062(2) -0.0132(17) -0.0205(17) -0.0104(16)
C29 0.0415(17) 0.0392(17) 0.056(2) -0.0104(15) -0.0159(15) -0.0099(14)
C30 0.0448(17) 0.0368(17) 0.0538(19) -0.0113(14) -0.0174(15) -0.0108(14)
C31 0.0479(19) 0.048(2) 0.061(2) -0.0132(17) -0.0219(17) -0.0125(16)
C32 0.093(3) 0.066(3) 0.101(3) -0.031(2) -0.040(3) -0.029(2)
C33 0.0437(18) 0.0413(18) 0.059(2) -0.0140(15) -0.0166(15) -0.0121(14)
C34 0.0496(19) 0.0440(19) 0.064(2) -0.0218(16) -0.0147(16) -0.0116(15)
C35 0.0447(18) 0.0448(18) 0.0513(19) -0.0180(15) -0.0132(15) -0.0067(15)
C36 0.046(2) 0.047(2) 0.100(3) -0.028(2) -0.019(2) -0.0067(16)
C37 0.052(2) 0.065(3) 0.106(3) -0.032(2) -0.017(2) -0.017(2)
C38 0.044(2) 0.081(3) 0.076(3) -0.028(2) -0.0158(19) -0.010(2)
C39 0.048(2) 0.065(3) 0.100(3) -0.032(2) -0.018(2) 0.0062(19)
C40 0.057(2) 0.050(2) 0.090(3) -0.029(2) -0.016(2) -0.0056(18)
C41 0.0469(19) 0.0384(18) 0.067(2) -0.0062(16) -0.0173(17) -0.0107(15)
C42 0.050(2) 0.0407(19) 0.078(3) -0.0032(17) -0.0294(19) -0.0122(16)
C43 0.0792(16) 0.0916(17) 0.0839(16) -0.0261(13) -0.0154(12) -0.0276(13)
C44 0.0792(16) 0.0916(17) 0.0839(16) -0.0261(13) -0.0154(12) -0.0276(13)
C45 0.147(6) 0.154(7) 0.121(6) -0.056(5) -0.035(5) -0.043(5)
C46 0.262(12) 0.182(9) 0.165(8) -0.050(7) -0.094(9) -0.074(9)
Cl1 0.1248(12) 0.1419(13) 0.0631(8) -0.0374(8) -0.0026(7) -0.0367(10)
Cl2 0.0497(6) 0.0949(9) 0.1400(12) -0.0096(8) -0.0212(7) -0.0293(6)
Cl3 0.1429(13) 0.1212(12) 0.0571(7) -0.0111(7) -0.0285(7) -0.0408(10)
Cl4 0.0601(6) 0.0900(8) 0.1082(9) -0.0335(7) -0.0403(6) -0.0120(5)
N1 0.0558(18) 0.0548(18) 0.079(2) -0.0323(16) -0.0088(16) -0.0267(15)
N2 0.0565(17) 0.0451(16) 0.0684(19) -0.0147(14) -0.0234(15) -0.0194(13)
O1 0.0798(18) 0.0603(16) 0.0626(18) -0.0146(13) -0.0158(14) -0.0300(14)
O2 0.079(2) 0.0463(15) 0.153(3) -0.0375(17) -0.059(2) -0.0061(14)
O3 0.110(3) 0.098(2) 0.093(2) -0.0029(18) -0.051(2) -0.055(2)
O4 0.116(2) 0.0905(18) 0.0893(18) 0.0010(13) -0.0531(16) -0.0278(15)
O5 0.0793(19) 0.0725(18) 0.0597(17) -0.0136(14) -0.0249(14) -0.0287(15)
O6 0.0594(16) 0.0478(16) 0.132(3) -0.0387(16) -0.0185(16) -0.0133(13)
O7 0.086(2) 0.112(3) 0.110(3) -0.047(2) -0.0105(19) -0.051(2)
O8 0.0792(16) 0.0916(17) 0.0839(16) -0.0261(13) -0.0154(12) -0.0276(13)

loop_
_atom_type_symbol
_atom_type_description
_atom_type_scat_dispersion_real
_atom_type_scat_dispersion_imag
_atom_type_scat_source
C C 0.0033 0.0016 'International Tables Vol C Tables 4.2.6.8 and 6.1.1.4'
H H 0.0000 0.0000 'International Tables Vol C Tables 4.2.6.8 and 6.1.1.4'
N N 0.0061 0.0033 'International Tables Vol C Tables 4.2.6.8 and 6.1.1.4'
O O 0.0106 0.0060 'International Tables Vol C Tables 4.2.6.8 and 6.1.1.4'
Cl Cl 0.1484 0.1585 'International Tables Vol C Tables 4.2.6.8 and 6.1.1.4'

loop_
_geom_angle_atom_site_label_1
_geom_angle_atom_site_label_2
_geom_angle_atom_site_label_3
_geom_angle
C2 C1 C6 121.3(4)
C2 C1 N1 128.5(4)
C6 C1 N1 110.2(3)
C1 C2 C3 118.3(4)
C1 C2 H2 120.9
C3 C2 H2 120.9
C4 C3 C2 120.7(4)
C4 C3 H3 119.6
C2 C3 H3 119.6
C3 C4 C5 121.4(4)
C3 C4 Cl1 118.7(3)
C5 C4 Cl1 119.8(4)
C6 C5 C4 117.7(4)
C6 C5 H5 121.2
C4 C5 H5 121.2
C5 C6 C1 120.6(3)
C5 C6 C7 131.0(3)
C1 C6 C7 108.3(3)
C6 C7 C10 114.8(3)
C6 C7 C8 102.0(3)
C10 C7 C8 111.1(3)
C6 C7 C18 113.2(3)
C10 C7 C18 104.8(2)
C8 C7 C18 111.1(3)
O1 C8 N1 125.6(3)
O1 C8 C7 126.0(3)
N1 C8 C7 108.3(3)
N1 C9 H9A 109.5
N1 C9 H9B 109.5
H9A C9 H9B 109.5
N1 C9 H9C 109.5
H9A C9 H9C 109.5
H9B C9 H9C 109.5
C11 C10 C7 116.4(3)
C11 C10 H10A 108.2
C7 C10 H10A 108.2
C11 C10 H10B 108.2
C7 C10 H10B 108.2
H10A C10 H10B 107.3
O2 C11 C12 120.8(3)
O2 C11 C10 121.3(3)
C12 C11 C10 118.0(3)
C13 C12 C17 118.2(3)
C13 C12 C11 122.5(3)
C17 C12 C11 119.3(3)
C12 C13 C14 120.4(4)
C12 C13 H13 119.8
C14 C13 H13 119.8
C15 C14 C13 120.7(4)
C15 C14 H14 119.6
C13 C14 H14 119.6
C16 C15 C14 120.2(4)
C16 C15 H15 119.9
C14 C15 H15 119.9
C15 C16 C17 119.5(4)
C15 C16 H16 120.2
C17 C16 H16 120.2
C12 C17 C16 121.0(4)
C12 C17 H17 119.5
C16 C17 H17 119.5
C19 C18 C7 116.8(3)
C19 C18 H18A 108.1
C7 C18 H18A 108.1
C19 C18 H18B 108.1
C7 C18 H18B 108.1
H18A C18 H18B 107.3
C20 C19 C18 127.7(3)
C20 C19 Cl2 117.5(3)
C18 C19 Cl2 114.7(3)
C19 C20 C21 125.8(4)
C19 C20 H20 117.1
C21 C20 H20 117.1
O3 C21 O4 124.3(5)
O3 C21 C20 126.9(5)
O4 C21 C20 108.8(5)
O4 C22 C23 107.1(5)
O4 C22 H22A 110.3
C23 C22 H22A 110.3
O4 C22 H22B 110.3
C23 C22 H22B 110.3
H22A C22 H22B 108.5
C22 C23 H23A 109.5
C22 C23 H23B 109.5
H23A C23 H23B 109.5
C22 C23 H23C 109.5
H23A C23 H23C 109.5
H23B C23 H23C 109.5
C25 C24 C29 121.2(4)
C25 C24 N2 128.9(3)
C29 C24 N2 109.9(3)
C26 C25 C24 118.1(4)
C26 C25 H25 120.9
C24 C25 H25 120.9
C25 C26 C27 120.6(4)
C25 C26 H26 119.7
C27 C26 H26 119.7
C26 C27 C28 121.7(4)
C26 C27 Cl3 118.1(3)
C28 C27 Cl3 120.1(3)
C29 C28 C27 118.0(3)
C29 C28 H28 121.0
C27 C28 H28 121.0
C28 C29 C24 120.4(3)
C28 C29 C30 131.0(3)
C24 C29 C30 108.6(3)
C29 C30 C33 114.2(3)
C29 C30 C31 102.0(3)
C33 C30 C31 111.5(3)
C29 C30 C41 113.7(3)
C33 C30 C41 105.3(2)
C31 C30 C41 110.2(3)
O5 C31 N2 126.3(3)
O5 C31 C30 125.3(3)
N2 C31 C30 108.4(3)
N2 C32 H32A 109.5
N2 C32 H32B 109.5
H32A C32 H32B 109.5
N2 C32 H32C 109.5
H32A C32 H32C 109.5
H32B C32 H32C 109.5
C34 C33 C30 115.9(3)
C34 C33 H33A 108.3
C30 C33 H33A 108.3
C34 C33 H33B 108.3
C30 C33 H33B 108.3
H33A C33 H33B 107.4
O6 C34 C35 121.3(3)
O6 C34 C33 121.2(3)
C35 C34 C33 117.5(3)
C36 C35 C40 118.1(3)
C36 C35 C34 122.5(3)
C40 C35 C34 119.4(3)
C35 C36 C37 120.8(3)
C35 C36 H36 119.6
C37 C36 H36 119.6
C38 C37 C36 119.7(4)
C38 C37 H37 120.1
C36 C37 H37 120.1
C39 C38 C37 119.9(4)
C39 C38 H38 120.0
C37 C38 H38 120.0
C38 C39 C40 120.8(4)
C38 C39 H39 119.6
C40 C39 H39 119.6
C39 C40 C35 120.5(4)
C39 C40 H40 119.7
C35 C40 H40 119.7
C42 C41 C30 116.6(3)
C42 C41 H41A 108.1
C30 C41 H41A 108.1
C42 C41 H41B 108.1
C30 C41 H41B 108.1
H41A C41 H41B 107.3
C43 C42 C41 127.7(4)
C43 C42 Cl4 117.3(3)
C41 C42 Cl4 115.1(3)
C42 C43 C44 125.3(5)
C42 C43 H43 117.4
C44 C43 H43 117.4
O7 C44 O8 124.0(5)
O7 C44 C43 127.2(5)
O8 C44 C43 108.7(4)
O8 C45 C46 105.8(6)
O8 C45 H45A 110.6
C46 C45 H45A 110.6
O8 C45 H45B 110.6
C46 C45 H45B 110.6
H45A C45 H45B 108.7
C45 C46 H46A 109.5
C45 C46 H46B 109.5
H46A C46 H46B 109.5
C45 C46 H46C 109.5
H46A C46 H46C 109.5
H46B C46 H46C 109.5
C8 N1 C1 111.1(3)
C8 N1 C9 123.9(4)
C1 N1 C9 124.9(3)
C31 N2 C24 111.1(3)
C31 N2 C32 123.7(3)
C24 N2 C32 125.0(3)
C21 O4 C22 117.3(4)
C44 O8 C45 116.8(4)

loop_
_geom_bond_atom_site_label_1
_geom_bond_atom_site_label_2
_geom_bond_distance
C1 C2 1.373(6)
C1 C6 1.393(5)
C1 N1 1.398(5)
C2 C3 1.384(7)
C2 H2 0.9300
C3 C4 1.376(7)
C3 H3 0.9300
C4 C5 1.393(5)
C4 Cl1 1.737(5)
C5 C6 1.381(5)
C5 H5 0.9300
C6 C7 1.504(5)
C7 C10 1.539(4)
C7 C8 1.542(5)
C7 C18 1.560(4)
C8 O1 1.226(4)
C8 N1 1.355(4)
C9 N1 1.461(5)
C9 H9A 0.9600
C9 H9B 0.9600
C9 H9C 0.9600
C10 C11 1.513(5)
C10 H10A 0.9700
C10 H10B 0.9700
C11 O2 1.214(4)
C11 C12 1.492(5)
C12 C13 1.373(5)
C12 C17 1.387(5)
C13 C14 1.383(6)
C13 H13 0.9300
C14 C15 1.364(6)
C14 H14 0.9300
C15 C16 1.357(6)
C15 H15 0.9300
C16 C17 1.389(6)
C16 H16 0.9300
C17 H17 0.9300
C18 C19 1.489(5)
C18 H18A 0.9700
C18 H18B 0.9700
C19 C20 1.323(6)
C19 Cl2 1.730(4)
C20 C21 1.472(7)
C20 H20 0.9300
C21 O3 1.208(6)
C21 O4 1.346(6)
C22 O4 1.438(6)
C22 C23 1.533(2)
C22 H22A 0.9700
C22 H22B 0.9700
C23 H23A 0.9600
C23 H23B 0.9600
C23 H23C 0.9600
C24 C25 1.383(5)
C24 C29 1.393(5)
C24 N2 1.405(5)
C25 C26 1.375(6)
C25 H25 0.9300
C26 C27 1.377(6)
C26 H26 0.9300
C27 C28 1.384(5)
C27 Cl3 1.742(4)
C28 C29 1.374(5)
C28 H28 0.9300
C29 C30 1.512(5)
C30 C33 1.537(4)
C30 C31 1.539(5)
C30 C41 1.556(5)
C31 O5 1.219(4)
C31 N2 1.365(5)
C32 N2 1.452(4)
C32 H32A 0.9600
C32 H32B 0.9600
C32 H32C 0.9600
C33 C34 1.522(5)
C33 H33A 0.9700
C33 H33B 0.9700
C34 O6 1.212(4)
C34 C35 1.498(5)
C35 C36 1.383(5)
C35 C40 1.384(5)
C36 C37 1.384(5)
C36 H36 0.9300
C37 C38 1.377(6)
C37 H37 0.9300
C38 C39 1.351(6)
C38 H38 0.9300
C39 C40 1.380(6)
C39 H39 0.9300
C40 H40 0.9300
C41 C42 1.505(5)
C41 H41A 0.9700
C41 H41B 0.9700
C42 C43 1.311(6)
C42 Cl4 1.739(4)
C43 C44 1.476(7)
C43 H43 0.9300
C44 O7 1.195(6)
C44 O8 1.330(6)
C45 O8 1.470(7)
C45 C46 1.534(2)
C45 H45A 0.9700
C45 H45B 0.9700
C46 H46A 0.9600
C46 H46B 0.9600
C46 H46C 0.9600

loop_
_geom_torsion_atom_site_label_1
_geom_torsion_atom_site_label_2
_geom_torsion_atom_site_label_3
_geom_torsion_atom_site_label_4
_geom_torsion
C6 C1 C2 C3 1.4(7)
N1 C1 C2 C3 -179.3(4)
C1 C2 C3 C4 -0.5(8)
C2 C3 C4 C5 -1.0(8)
C2 C3 C4 Cl1 -179.2(4)
C3 C4 C5 C6 1.5(7)
Cl1 C4 C5 C6 179.6(3)
C4 C5 C6 C1 -0.6(6)
C4 C5 C6 C7 178.1(4)
C2 C1 C6 C5 -0.9(6)
N1 C1 C6 C5 179.7(3)
C2 C1 C6 C7 -179.8(4)
N1 C1 C6 C7 0.8(4)
C5 C6 C7 C10 58.9(5)
C1 C6 C7 C10 -122.3(3)
C5 C6 C7 C8 179.2(4)
C1 C6 C7 C8 -2.1(4)
C5 C6 C7 C18 -61.4(5)
C1 C6 C7 C18 117.4(3)
C6 C7 C8 O1 -178.0(4)
C10 C7 C8 O1 -55.3(5)
C18 C7 C8 O1 61.1(4)
C6 C7 C8 N1 2.7(3)
C10 C7 C8 N1 125.5(3)
C18 C7 C8 N1 -118.1(3)
C6 C7 C10 C11 62.2(4)
C8 C7 C10 C11 -52.8(4)
C18 C7 C10 C11 -173.0(3)
C7 C10 C11 O2 5.5(6)
C7 C10 C11 C12 -174.7(3)
O2 C11 C12 C13 -171.1(4)
C10 C11 C12 C13 9.2(6)
O2 C11 C12 C17 9.3(6)
C10 C11 C12 C17 -170.4(4)
C17 C12 C13 C14 -0.5(7)
C11 C12 C13 C14 179.9(5)
C12 C13 C14 C15 0.5(9)
C13 C14 C15 C16 -0.2(10)
C14 C15 C16 C17 0.0(8)
C13 C12 C17 C16 0.3(6)
C11 C12 C17 C16 179.9(4)
C15 C16 C17 C12 -0.1(7)
C6 C7 C18 C19 -43.9(4)
C10 C7 C18 C19 -169.7(3)
C8 C7 C18 C19 70.2(4)
C7 C18 C19 C20 109.1(4)
C7 C18 C19 Cl2 -72.9(4)
C18 C19 C20 C21 -0.8(7)
Cl2 C19 C20 C21 -178.8(4)
C19 C20 C21 O3 18.0(9)
C19 C20 C21 O4 -162.3(4)
C29 C24 C25 C26 0.7(6)
N2 C24 C25 C26 -178.8(4)
C24 C25 C26 C27 -0.7(7)
C25 C26 C27 C28 0.3(7)
C25 C26 C27 Cl3 178.8(4)
C26 C27 C28 C29 0.0(6)
Cl3 C27 C28 C29 -178.4(3)
C27 C28 C29 C24 0.0(5)
C27 C28 C29 C30 -179.0(3)
C25 C24 C29 C28 -0.4(5)
N2 C24 C29 C28 179.2(3)
C25 C24 C29 C30 178.8(3)
N2 C24 C29 C30 -1.6(4)
C28 C29 C30 C33 -57.8(5)
C24 C29 C30 C33 123.1(3)
C28 C29 C30 C31 -178.3(3)
C24 C29 C30 C31 2.7(3)
C28 C29 C30 C41 63.2(5)
C24 C29 C30 C41 -115.9(3)
C29 C30 C31 O5 179.0(3)
C33 C30 C31 O5 56.7(4)
C41 C30 C31 O5 -59.9(4)
C29 C30 C31 N2 -2.9(3)
C33 C30 C31 N2 -125.2(3)
C41 C30 C31 N2 118.2(3)
C29 C30 C33 C34 -61.0(4)
C31 C30 C33 C34 54.0(4)
C41 C30 C33 C34 173.5(3)
C30 C33 C34 O6 -1.9(5)
C30 C33 C34 C35 176.3(3)
O6 C34 C35 C36 177.8(4)
C33 C34 C35 C36 -0.4(5)
O6 C34 C35 C40 -0.2(6)
C33 C34 C35 C40 -178.4(3)
C40 C35 C36 C37 1.4(6)
C34 C35 C36 C37 -176.6(4)
C35 C36 C37 C38 -0.4(7)
C36 C37 C38 C39 -0.4(7)
C37 C38 C39 C40 0.2(7)
C38 C39 C40 C35 0.8(7)
C36 C35 C40 C39 -1.6(6)
C34 C35 C40 C39 176.5(4)
C29 C30 C41 C42 38.6(4)
C33 C30 C41 C42 164.5(3)
C31 C30 C41 C42 -75.1(4)
C30 C41 C42 C43 -108.2(5)
C30 C41 C42 Cl4 71.8(4)
C41 C42 C43 C44 2.0(8)
Cl4 C42 C43 C44 -178.0(4)
C42 C43 C44 O7 -22.3(9)
C42 C43 C44 O8 158.4(5)
O1 C8 N1 C1 178.3(4)
C7 C8 N1 C1 -2.5(4)
O1 C8 N1 C9 1.8(6)
C7 C8 N1 C9 -179.0(4)
C2 C1 N1 C8 -178.2(4)
C6 C1 N1 C8 1.1(4)
C2 C1 N1 C9 -1.8(7)
C6 C1 N1 C9 177.6(4)
O5 C31 N2 C24 -179.8(3)
C30 C31 N2 C24 2.1(4)
O5 C31 N2 C32 -4.0(6)
C30 C31 N2 C32 177.9(3)
C25 C24 N2 C31 179.2(4)
C29 C24 N2 C31 -0.3(4)
C25 C24 N2 C32 3.5(6)
C29 C24 N2 C32 -176.1(3)
O3 C21 O4 C22 5.5(9)
C20 C21 O4 C22 -174.2(4)
C23 C22 O4 C21 -83.1(6)
O7 C44 O8 C45 -3.7(8)
C43 C44 O8 C45 175.6(5)
C46 C45 O8 C44 103.5(7)
